data_7048871
loop_
_publ_author_name
'Healy, Colm'
'Steuber, Friedrich W.'
'Wix, Paul'
'Macreadie, Lauren K.'
'Kathalikkattil, Amal Cherian'
'Schmitt, Wolfgang'

_publ_section_title
;
 Assembly, disassembly and reassembly: a &quot;top-down&quot; synthetic
 strategy towards hybrid, mixed-metal {Mo<sub>10</sub>Co<sub>6</sub>} POM
 clusters.
;
_journal_issue 9
_journal_name_full 'Dalton transactions (Cambridge, England : 2003)'
_journal_page_first 3018
_journal_page_last 3027
_journal_paper_doi 10.1039/c9dt00075e
_journal_volume 48
_journal_year 2019
_chemical_formula_moiety 'C66 H104 Co6 Mo10 N4 O58 P6, 2(C16 H36 N)'
_chemical_formula_sum 'C98 H176 Co6 Mo10 N6 O58 P6'
_chemical_formula_weight 3865.24
_space_group_crystal_system monoclinic
_space_group_IT_number 15
_space_group_name_Hall '-C 2yc'
_space_group_name_H-M_alt 'C 1 2/c 1'
_symmetry_space_group_name_Hall '-C 2yc'
_symmetry_space_group_name_H-M 'C 1 2/c 1'
_atom_sites_solution_hydrogens geom
_audit_creation_method SHELXL-2014/7
_audit_update_record
;
2018-11-02 deposited with the CCDC.
2019-02-05 downloaded from the CCDC.
;
_cell_angle_alpha 90
_cell_angle_beta 110.0166(17)
_cell_angle_gamma 90
_cell_formula_units_Z 4
_cell_length_a 22.2697(15)
_cell_length_b 24.3823(17)
_cell_length_c 28.6485(18)
_cell_measurement_reflns_used 9524
_cell_measurement_temperature 100(2)
_cell_measurement_theta_max 27.46
_cell_measurement_theta_min 2.22
_cell_volume 14616.1(17)
_computing_cell_refinement 'SAINT+ Ver. 8.34A (Bruker-AXS, 2013)'
_computing_data_collection 'APEX2 Ver. 2014.11-0 (Bruker-AXS, 2014)'
_computing_data_reduction 'SAINT+ Ver. 8.34A (Bruker-AXS, 2013)'
_computing_molecular_graphics 'SHELXTL (Bruker-AXS, 2008-2014)'
_computing_publication_material 'SHELXTL (Bruker-AXS, 2008-2014)'
_computing_structure_refinement 'SHELXL-2014/7 (Sheldrick, 2014)'
_computing_structure_solution 'SHELXT-2014/4 (Sheldrick, 2014)'
_diffrn_ambient_temperature 100(2)
_diffrn_detector_area_resol_mean 8.258
_diffrn_measured_fraction_theta_full 0.999
_diffrn_measured_fraction_theta_max 0.997
_diffrn_measurement_device_type 'Bruker APEX-II CCD'
_diffrn_measurement_method '\f and \w scans'
_diffrn_radiation_type MoK\a
_diffrn_radiation_wavelength 0.71073
_diffrn_reflns_av_R_equivalents 0.0692
_diffrn_reflns_av_unetI/netI 0.0383
_diffrn_reflns_Laue_measured_fraction_full 0.999
_diffrn_reflns_Laue_measured_fraction_max 0.997
_diffrn_reflns_limit_h_max 28
_diffrn_reflns_limit_h_min -28
_diffrn_reflns_limit_k_max 31
_diffrn_reflns_limit_k_min -31
_diffrn_reflns_limit_l_max 37
_diffrn_reflns_limit_l_min -37
_diffrn_reflns_number 179819
_diffrn_reflns_point_group_measured_fraction_full 0.999
_diffrn_reflns_point_group_measured_fraction_max 0.997
_diffrn_reflns_theta_full 25.242
_diffrn_reflns_theta_max 27.526
_diffrn_reflns_theta_min 1.650
_diffrn_source 'sealed tube'
_exptl_absorpt_coefficient_mu 1.635
_exptl_absorpt_correction_T_max 0.7456
_exptl_absorpt_correction_T_min 0.6354
_exptl_absorpt_correction_type multi-scan
_exptl_absorpt_process_details 'SADABS-2014/5 (Bruker, 2014)'
_exptl_crystal_colour pink
_exptl_crystal_density_diffrn 1.757
_exptl_crystal_description needle
_exptl_crystal_F_000 7768
_exptl_crystal_size_max 0.280
_exptl_crystal_size_mid 0.070
_exptl_crystal_size_min 0.060
_refine_diff_density_max 1.494
_refine_diff_density_min -1.542
_refine_diff_density_rms 0.159
_refine_ls_extinction_method none
_refine_ls_goodness_of_fit_ref 1.086
_refine_ls_hydrogen_treatment constr
_refine_ls_matrix_type full
_refine_ls_number_parameters 858
_refine_ls_number_reflns 16792
_refine_ls_number_restraints 79
_refine_ls_restrained_S_all 1.086
_refine_ls_R_factor_all 0.0906
_refine_ls_R_factor_gt 0.0563
_refine_ls_shift/su_max 0.001
_refine_ls_shift/su_mean 0.000
_refine_ls_structure_factor_coef Fsqd
_refine_ls_weighting_details 'w=1/[\s^2^(Fo^2^)+(0.0650P)^2^+218.3615P] where P=(Fo^2^+2Fc^2^)/3'
_refine_ls_weighting_scheme calc
_refine_ls_wR_factor_gt 0.1383
_refine_ls_wR_factor_ref 0.1627
_reflns_Friedel_coverage 0.000
_reflns_number_gt 12227
_reflns_number_total 16792
_reflns_threshold_expression 'I > 2\s(I)'
_cod_data_source_file c9dt00075e2.cif
_cod_data_source_block tcd267
_cod_depositor_comments 'Adding full bibliography for 7048870--7048879.cif.'
_cod_database_code 7048871
_shelx_shelxl_version_number 2014/7
_shelx_space_group_comment
; 
The symmetry employed for this shelxl refinement is uniquely defined 
by the following loop, which should always be used as a source of 
symmetry information in preference to the above space-group names. 
They are only intended as comments. 
;
_shelx_estimated_absorpt_t_min 0.657
_shelx_estimated_absorpt_t_max 0.908

loop_
_space_group_symop_operation_xyz
'x, y, z'
'-x, y, -z+1/2'
'x+1/2, y+1/2, z'
'-x+1/2, y+1/2, -z+1/2'
'-x, -y, -z'
'x, -y, z-1/2'
'-x+1/2, -y+1/2, -z'
'x+1/2, -y+1/2, z-1/2'

loop_
_atom_site_label
_atom_site_type_symbol
_atom_site_fract_x
_atom_site_fract_y
_atom_site_fract_z
_atom_site_U_iso_or_equiv
_atom_site_adp_type
_atom_site_occupancy
_atom_site_site_symmetry_order
_atom_site_calc_flag
_atom_site_refinement_flags_posn
_atom_site_refinement_flags_adp
_atom_site_refinement_flags_occupancy
_atom_site_disorder_assembly
_atom_site_disorder_group
C1 C 0.5689(4) 0.1637(4) 0.1715(3) 0.046(2) Uani 1 1 d . . . . .
C2 C 0.5004(4) 0.1610(5) 0.1325(4) 0.066(3) Uani 1 1 d . . . . .
H2A H 0.4855 0.1982 0.1216 0.099 Uiso 1 1 calc R U . . .
H2B H 0.4716 0.1438 0.1474 0.099 Uiso 1 1 calc R U . . .
H2C H 0.5011 0.1394 0.1038 0.099 Uiso 1 1 calc R U . . .
C3 C 0.5897(4) 0.1069(4) 0.1940(4) 0.058(2) Uani 1 1 d . . . . .
H3A H 0.5874 0.0808 0.1675 0.087 Uiso 1 1 calc R U . . .
H3B H 0.5613 0.0949 0.2117 0.087 Uiso 1 1 calc R U . . .
H3C H 0.6337 0.1088 0.2173 0.087 Uiso 1 1 calc R U . . .
C4 C 0.5715(4) 0.2049(5) 0.2125(3) 0.062(3) Uani 1 1 d . . . . .
H4A H 0.5561 0.2407 0.1975 0.092 Uiso 1 1 calc R U . . .
H4B H 0.6156 0.2084 0.2352 0.092 Uiso 1 1 calc R U . . .
H4C H 0.5443 0.1920 0.2309 0.092 Uiso 1 1 calc R U . . .
C5 C 0.5332(3) 0.3941(3) -0.0063(3) 0.0384(17) Uani 1 1 d . . . . .
C6 C 0.5400(5) 0.4385(4) 0.0332(3) 0.058(3) Uani 1 1 d . . . . .
H6A H 0.5537 0.4216 0.0662 0.088 Uiso 1 1 calc R U . . .
H6B H 0.4988 0.4568 0.0268 0.088 Uiso 1 1 calc R U . . .
H6C H 0.5719 0.4655 0.0317 0.088 Uiso 1 1 calc R U . . .
C7 C 0.4798(4) 0.3535(4) -0.0076(4) 0.060(2) Uani 1 1 d . . . . .
H7A H 0.4882 0.3384 0.0258 0.091 Uiso 1 1 calc R U . . .
H7B H 0.4787 0.3237 -0.0308 0.091 Uiso 1 1 calc R U . . .
H7C H 0.4386 0.3726 -0.0185 0.091 Uiso 1 1 calc R U . . .
C8 C 0.5181(4) 0.4205(3) -0.0574(3) 0.0428(19) Uani 1 1 d . . . . .
H8A H 0.5518 0.4469 -0.0564 0.064 Uiso 1 1 calc R U . . .
H8B H 0.4770 0.4396 -0.0665 0.064 Uiso 1 1 calc R U . . .
H8C H 0.5160 0.3921 -0.0821 0.064 Uiso 1 1 calc R U . . .
C9 C 0.5833(3) 0.0537(3) -0.0645(3) 0.0329(14) Uani 1 1 d . . . . .
C10 C 0.6011(4) -0.0013(3) -0.0366(3) 0.0409(17) Uani 1 1 d . . . . .
H10A H 0.5980 0.0024 -0.0034 0.061 Uiso 1 1 calc R U . . .
H10B H 0.6449 -0.0113 -0.0335 0.061 Uiso 1 1 calc R U . . .
H10C H 0.5717 -0.0299 -0.0551 0.061 Uiso 1 1 calc R U . . .
C11 C 0.5809(4) 0.0461(3) -0.1184(3) 0.0375(16) Uani 1 1 d . . . . .
H11A H 0.5680 0.0806 -0.1365 0.056 Uiso 1 1 calc R U . . .
H11B H 0.5499 0.0174 -0.1344 0.056 Uiso 1 1 calc R U . . .
H11C H 0.6233 0.0354 -0.1185 0.056 Uiso 1 1 calc R U . . .
C12 C 0.5176(4) 0.0726(3) -0.0639(3) 0.0463(19) Uani 1 1 d . . . . .
H12A H 0.5186 0.0747 -0.0295 0.069 Uiso 1 1 calc R U . . .
H12B H 0.4848 0.0463 -0.0824 0.069 Uiso 1 1 calc R U . . .
H12C H 0.5076 0.1088 -0.0795 0.069 Uiso 1 1 calc R U . . .
C14 C 0.8830(5) 0.0070(4) 0.1264(4) 0.068(3) Uani 1 1 d . . . . .
H14A H 0.8637 0.0367 0.1376 0.081 Uiso 1 1 calc R U . . .
C15 C 0.9345(6) -0.0175(6) 0.1620(4) 0.082(4) Uani 1 1 d . . . . .
H15A H 0.9530 -0.0031 0.1946 0.099 Uiso 1 1 calc R U . . .
C16 C 0.9581(5) -0.0666(5) 0.1461(4) 0.072(3) Uani 1 1 d . . . . .
H16A H 0.9909 -0.0877 0.1691 0.087 Uiso 1 1 calc R U . . .
C17 C 0.9320(6) -0.0825(5) 0.0964(4) 0.080(3) Uani 1 1 d . . . . .
H17A H 0.9461 -0.1149 0.0849 0.097 Uiso 1 1 calc R U . . .
C18 C 0.8843(6) -0.0492(5) 0.0636(4) 0.081(3) Uani 1 1 d . . . . .
H18A H 0.8707 -0.0580 0.0293 0.097 Uiso 1 1 calc R U . . .
C19 C 0.7599(4) -0.0222(3) -0.0664(3) 0.0390(16) Uani 1 1 d . . . . .
C20 C 0.7496(4) -0.0813(3) -0.0859(3) 0.0405(17) Uani 1 1 d . . . . .
C21 C 0.6817(5) -0.0877(4) -0.1210(4) 0.067(3) Uani 1 1 d . . . . .
H21A H 0.6730 -0.0602 -0.1480 0.080 Uiso 1 1 calc R U . . .
H21B H 0.6517 -0.0810 -0.1029 0.080 Uiso 1 1 calc R U . . .
C22 C 0.7619(7) -0.1234(4) -0.0435(4) 0.083(4) Uani 1 1 d . . . . .
H22A H 0.7338 -0.1154 -0.0241 0.099 Uiso 1 1 calc R U . . .
H22B H 0.8068 -0.1206 -0.0210 0.099 Uiso 1 1 calc R U . . .
C23 C 0.7951(4) -0.0931(4) -0.1139(4) 0.057(2) Uani 1 1 d . . . . .
H23A H 0.8398 -0.0890 -0.0911 0.069 Uiso 1 1 calc R U . . .
H23B H 0.7877 -0.0664 -0.1413 0.069 Uiso 1 1 calc R U . . .
C24 C 0.6707(5) -0.1474(5) -0.1441(4) 0.064(3) Uani 1 1 d . . . . .
H24A H 0.6261 -0.1513 -0.1680 0.077 Uiso 1 1 calc R U . . .
C25 C 0.7480(6) -0.1845(4) -0.0661(4) 0.073(3) Uani 1 1 d . . . . .
H25A H 0.7545 -0.2124 -0.0393 0.087 Uiso 1 1 calc R U . . .
C26 C 0.7846(5) -0.1535(4) -0.1358(4) 0.056(2) Uani 1 1 d . . . . .
H26A H 0.8143 -0.1612 -0.1544 0.068 Uiso 1 1 calc R U . . .
C27 C 0.6810(6) -0.1840(5) -0.1004(4) 0.080(3) Uani 1 1 d . . . . .
H27A H 0.6529 -0.1719 -0.0820 0.096 Uiso 1 1 calc R U . . .
H27B H 0.6683 -0.2218 -0.1124 0.096 Uiso 1 1 calc R U . . .
C28 C 0.7173(4) -0.1554(4) -0.1696(4) 0.057(2) Uani 1 1 d . . . . .
H28A H 0.7107 -0.1267 -0.1953 0.068 Uiso 1 1 calc R U . . .
H28B H 0.7093 -0.1914 -0.1867 0.068 Uiso 1 1 calc R U . . .
C29 C 0.7973(6) -0.1914(4) -0.0927(5) 0.077(3) Uani 1 1 d . . . . .
H29A H 0.8406 -0.1843 -0.0687 0.093 Uiso 1 1 calc R U . . .
H29B H 0.7960 -0.2297 -0.1044 0.093 Uiso 1 1 calc R U . . .
C31A C 0.5372(6) 0.2905(6) -0.1449(5) 0.0427(19) Uani 0.592(11) 1 d . . P A 1
H31A H 0.5782 0.3036 -0.1429 0.051 Uiso 0.592(11) 1 calc R U P A 1
C32A C 0.4838(6) 0.3104(6) -0.1833(5) 0.0427(19) Uani 0.592(11) 1 d . . P A 1
H32A H 0.4882 0.3363 -0.2067 0.051 Uiso 0.592(11) 1 calc R U P A 1
C33A C 0.4244(6) 0.2907(6) -0.1859(5) 0.0427(19) Uani 0.592(11) 1 d . . P A 1
H33A H 0.3871 0.3028 -0.2116 0.051 Uiso 0.592(11) 1 calc R U P A 1
C34A C 0.4196(8) 0.2535(8) -0.1512(6) 0.0427(19) Uani 0.592(11) 1 d . . P A 1
H34A H 0.3794 0.2393 -0.1524 0.051 Uiso 0.592(11) 1 calc R U P A 1
C35A C 0.4757(12) 0.2377(11) -0.1145(9) 0.0427(19) Uani 0.592(11) 1 d . . P A 1
H35A H 0.4721 0.2131 -0.0899 0.051 Uiso 0.592(11) 1 calc R U P A 1
C31B C 0.5530(10) 0.2365(11) -0.1587(8) 0.060(4) Uani 0.408(11) 1 d . . P A 2
H31B H 0.5964 0.2343 -0.1567 0.072 Uiso 0.408(11) 1 calc R U P A 2
C32B C 0.5066(9) 0.2358(11) -0.2062(8) 0.060(4) Uani 0.408(11) 1 d . . P A 2
H32B H 0.5164 0.2292 -0.2354 0.072 Uiso 0.408(11) 1 calc R U P A 2
C33B C 0.4446(9) 0.2454(11) -0.2069(8) 0.060(4) Uani 0.408(11) 1 d . . P A 2
H33B H 0.4110 0.2479 -0.2380 0.072 Uiso 0.408(11) 1 calc R U P A 2
C34B C 0.4298(12) 0.2516(15) -0.1633(9) 0.060(4) Uani 0.408(11) 1 d . . P A 2
H34B H 0.3880 0.2606 -0.1639 0.072 Uiso 0.408(11) 1 calc R U P A 2
C35B C 0.480(2) 0.244(2) -0.1192(16) 0.060(4) Uani 0.408(11) 1 d . . P A 2
H35B H 0.4716 0.2409 -0.0890 0.072 Uiso 0.408(11) 1 calc R U P A 2
Co1 Co 0.61566(4) 0.23870(3) -0.04605(3) 0.02280(17) Uani 1 1 d D . . . .
Co2 Co 0.76012(4) 0.09441(4) -0.08363(3) 0.0302(2) Uani 1 1 d . . . . .
Co3 Co 0.78805(5) 0.05144(4) 0.02530(4) 0.0364(2) Uani 1 1 d . . . . .
Mo1 Mo 0.63807(3) 0.32509(2) 0.12876(2) 0.02692(13) Uani 1 1 d . . . . .
Mo2 Mo 0.76137(3) 0.26224(2) 0.20961(2) 0.02696(13) Uani 1 1 d . . . . .
Mo3 Mo 0.77828(3) 0.13158(2) 0.18881(2) 0.03022(14) Uani 1 1 d . . . . .
Mo4 Mo 0.67029(3) 0.08078(2) 0.08590(2) 0.03002(14) Uani 1 1 d . . . . .
Mo5 Mo 0.74570(2) 0.22537(2) 0.08308(2) 0.02125(12) Uani 1 1 d . . . . .
N13 N 0.8563(4) -0.0060(3) 0.0771(2) 0.0465(16) Uani 1 1 d . . . . .
N30A N 0.5337(7) 0.2538(7) -0.1106(4) 0.019(3) Uani 0.592(11) 1 d D . P A 1
N30B N 0.5422(10) 0.2400(12) -0.1176(6) 0.025(5) Uani 0.408(11) 1 d D . P A 2
O1 O 0.5722(2) 0.3534(2) 0.13545(18) 0.0389(12) Uani 1 1 d . . . . .
O2 O 0.6852(2) 0.38155(18) 0.12652(16) 0.0293(10) Uani 1 1 d . . . . .
O3 O 0.6008(2) 0.2443(2) 0.11814(17) 0.0317(10) Uani 1 1 d . . . . .
O4 O 0.72299(19) 0.27301(18) 0.12230(15) 0.0253(9) Uani 1 1 d . . . . .
O5 O 0.6819(2) 0.3017(2) 0.19456(16) 0.0312(10) Uani 1 1 d . . . . .
O6 O 0.8119(2) 0.31603(19) 0.21136(16) 0.0319(10) Uani 1 1 d . . . . .
O16 O 0.6178(2) 0.14747(19) 0.09819(16) 0.0307(10) Uani 1 1 d . . . . .
O7 O 0.7738(2) 0.2490(2) 0.27004(17) 0.0335(10) Uani 1 1 d . . . . .
O8 O 0.6916(2) 0.18968(19) 0.17903(16) 0.0292(10) Uani 1 1 d . . . . .
O9 O 0.8096(2) 0.20596(19) 0.19241(16) 0.0291(10) Uani 1 1 d . . . . .
O10 O 0.7854(2) 0.1185(2) 0.24816(19) 0.0401(12) Uani 1 1 d . . . . .
O11 O 0.8420(2) 0.0992(2) 0.1810(2) 0.0420(12) Uani 1 1 d . . . . .
O12 O 0.7112(2) 0.08062(19) 0.15574(17) 0.0341(11) Uani 1 1 d . . . . .
O13 O 0.7424(2) 0.15505(18) 0.10329(16) 0.0288(10) Uani 1 1 d . . . . .
O14 O 0.7267(2) 0.04490(18) 0.06799(17) 0.0330(10) Uani 1 1 d . . . . .
O15 O 0.6125(2) 0.0339(2) 0.08127(19) 0.0384(11) Uani 1 1 d . . . . .
O17 O 0.6358(2) 0.11595(18) 0.01805(16) 0.0303(10) Uani 1 1 d . . . . .
O18 O 0.69503(19) 0.23276(17) 0.02289(15) 0.0236(9) Uani 1 1 d . . . . .
O19 O 0.6633(2) 0.3967(2) 0.02291(17) 0.0366(11) Uani 1 1 d . . . . .
O20 O 0.6096(2) 0.31866(18) 0.05416(16) 0.0274(9) Uani 1 1 d . . . . .
O21 O 0.6061(2) 0.32033(17) -0.03363(16) 0.0264(9) Uani 1 1 d . . . . .
O22 O 0.6236(2) 0.15847(18) -0.06394(17) 0.0318(10) Uani 1 1 d . . . . .
O23 O 0.7097(2) 0.08759(19) -0.02928(17) 0.0333(10) Uani 1 1 d . . . . .
O24 O 0.5613(2) 0.2163(2) 0.00052(17) 0.0309(10) Uani 1 1 d . . . . .
O25 O 0.67696(19) 0.26017(17) -0.08487(15) 0.0242(9) Uani 1 1 d . . . . .
O26 O 0.6842(2) 0.13547(19) -0.12706(17) 0.0309(10) Uani 1 1 d . . . . .
O27 O 0.8373(2) 0.1080(2) 0.07522(18) 0.0368(11) Uani 1 1 d . . . . .
O28 O 0.7754(3) -0.0147(2) -0.0203(2) 0.0437(13) Uani 1 1 d . . . . .
O29 O 0.7527(2) 0.0149(2) -0.09810(18) 0.0388(12) Uani 1 1 d . . . . .
P1 P 0.62282(8) 0.18802(7) 0.14030(6) 0.0285(4) Uani 1 1 d . . . . .
P2 P 0.60758(8) 0.35599(7) 0.00965(6) 0.0248(3) Uani 1 1 d . . . . .
P3 P 0.64221(8) 0.10637(7) -0.03361(6) 0.0287(3) Uani 1 1 d . . . . .
N1 N 0.7540(5) 0.4145(4) 0.3113(4) 0.080(3) Uani 1 1 d . . . . .
C36 C 0.7121(7) 0.3625(5) 0.2999(5) 0.089(4) Uani 1 1 d . U . . .
H36A H 0.6882 0.3613 0.2637 0.106 Uiso 1 1 calc R U . . .
H36B H 0.7405 0.3300 0.3082 0.106 Uiso 1 1 calc R U . . .
C37 C 0.6650(7) 0.3579(5) 0.3269(6) 0.103(4) Uani 1 1 d . U . . .
H37C H 0.6876 0.3519 0.3628 0.123 Uiso 0.437(19) 1 calc R U P B 2
H37D H 0.6394 0.3919 0.3226 0.123 Uiso 0.437(19) 1 calc R U P B 2
H37A H 0.6876 0.3519 0.3628 0.123 Uiso 0.563(19) 1 calc R U P B 1
H37B H 0.6394 0.3919 0.3226 0.123 Uiso 0.563(19) 1 calc R U P B 1
C38 C 0.6227(8) 0.3102(6) 0.3049(7) 0.127(5) Uani 1 1 d D U . . .
H38C H 0.6074 0.2912 0.3293 0.152 Uiso 0.437(19) 1 calc R U P B 2
H38D H 0.6426 0.2837 0.2885 0.152 Uiso 0.437(19) 1 calc R U P B 2
H38A H 0.6495 0.2777 0.3055 0.152 Uiso 0.563(19) 1 calc R U P B 1
H38B H 0.5975 0.3184 0.2698 0.152 Uiso 0.563(19) 1 calc R U P B 1
C39A C 0.5767(13) 0.2968(13) 0.3330(11) 0.139(7) Uani 0.563(19) 1 d D U P B 1
H39A H 0.5670 0.2575 0.3302 0.208 Uiso 0.563(19) 1 calc R U P B 1
H39B H 0.5370 0.3177 0.3185 0.208 Uiso 0.563(19) 1 calc R U P B 1
H39C H 0.5966 0.3067 0.3680 0.208 Uiso 0.563(19) 1 calc R U P B 1
C39B C 0.5703(14) 0.3452(14) 0.2676(14) 0.139(7) Uani 0.437(19) 1 d D U P B 2
H39D H 0.5301 0.3408 0.2739 0.208 Uiso 0.437(19) 1 calc R U P B 2
H39E H 0.5646 0.3332 0.2337 0.208 Uiso 0.437(19) 1 calc R U P B 2
H39F H 0.5831 0.3839 0.2714 0.208 Uiso 0.437(19) 1 calc R U P B 2
C40 C 0.7857(6) 0.4213(5) 0.3672(4) 0.079(3) Uani 1 1 d . U . . .
H40A H 0.8123 0.4548 0.3732 0.094 Uiso 1 1 calc R U . . .
H40B H 0.7517 0.4276 0.3816 0.094 Uiso 1 1 calc R U . . .
C41 C 0.8261(6) 0.3756(5) 0.3946(4) 0.083(3) Uani 1 1 d . U . . .
H41A H 0.8618 0.3697 0.3820 0.100 Uiso 1 1 calc R U . . .
H41B H 0.8005 0.3415 0.3892 0.100 Uiso 1 1 calc R U . . .
C42 C 0.8525(5) 0.3884(5) 0.4495(4) 0.077(3) Uani 1 1 d D U . . .
H42A H 0.8166 0.3976 0.4611 0.093 Uiso 1 1 calc R U . . .
H42B H 0.8805 0.4210 0.4548 0.093 Uiso 1 1 calc R U . . .
C43 C 0.8907(6) 0.3408(5) 0.4809(4) 0.095(4) Uani 1 1 d D U . . .
H43A H 0.9061 0.3512 0.5160 0.143 Uiso 1 1 calc R U . . .
H43B H 0.9272 0.3322 0.4704 0.143 Uiso 1 1 calc R U . . .
H43C H 0.8631 0.3084 0.4762 0.143 Uiso 1 1 calc R U . . .
C44 C 0.8022(7) 0.4085(6) 0.2855(6) 0.103(5) Uani 1 1 d . U . . .
H44A H 0.7787 0.4022 0.2497 0.124 Uiso 1 1 calc R U . . .
H44B H 0.8281 0.3753 0.2986 0.124 Uiso 1 1 calc R U . . .
C45 C 0.8486(9) 0.4577(6) 0.2905(8) 0.138(7) Uani 1 1 d . U . . .
H45C H 0.8240 0.4924 0.2841 0.165 Uiso 0.41(2) 1 calc R U P C 2
H45D H 0.8796 0.4591 0.3248 0.165 Uiso 0.41(2) 1 calc R U P C 2
H45A H 0.8240 0.4924 0.2841 0.165 Uiso 0.59(2) 1 calc R U P C 1
H45B H 0.8796 0.4591 0.3248 0.165 Uiso 0.59(2) 1 calc R U P C 1
C46 C 0.8845(10) 0.4522(8) 0.2538(8) 0.171(8) Uani 1 1 d D U . . .
H46C H 0.8510 0.4509 0.2205 0.205 Uiso 0.41(2) 1 calc R U P C 2
H46D H 0.9041 0.4153 0.2596 0.205 Uiso 0.41(2) 1 calc R U P C 2
H46A H 0.9086 0.4864 0.2541 0.205 Uiso 0.59(2) 1 calc R U P C 1
H46B H 0.8534 0.4472 0.2198 0.205 Uiso 0.59(2) 1 calc R U P C 1
C47A C 0.9311(13) 0.4034(10) 0.2669(13) 0.180(10) Uani 0.59(2) 1 d D U P C 1
H47A H 0.9534 0.4010 0.2428 0.270 Uiso 0.59(2) 1 calc R U P C 1
H47B H 0.9625 0.4086 0.3003 0.270 Uiso 0.59(2) 1 calc R U P C 1
H47C H 0.9073 0.3694 0.2661 0.270 Uiso 0.59(2) 1 calc R U P C 1
C47B C 0.937(2) 0.4906(17) 0.248(2) 0.180(10) Uani 0.41(2) 1 d D U P C 2
H47D H 0.9168 0.5243 0.2312 0.270 Uiso 0.41(2) 1 calc R U P C 2
H47E H 0.9595 0.4722 0.2290 0.270 Uiso 0.41(2) 1 calc R U P C 2
H47F H 0.9667 0.4998 0.2813 0.270 Uiso 0.41(2) 1 calc R U P C 2
C48 C 0.7122(7) 0.4619(5) 0.2911(4) 0.086(4) Uani 1 1 d . U . . .
H48A H 0.7375 0.4955 0.3036 0.104 Uiso 1 1 calc R U . . .
H48B H 0.6774 0.4612 0.3052 0.104 Uiso 1 1 calc R U . . .
C49 C 0.6818(8) 0.4674(7) 0.2355(5) 0.113(5) Uani 1 1 d . U . . .
H49A H 0.7136 0.4825 0.2218 0.136 Uiso 1 1 calc R U . . .
H49B H 0.6690 0.4307 0.2208 0.136 Uiso 1 1 calc R U . . .
C50 C 0.6243(8) 0.5041(6) 0.2209(4) 0.115(5) Uani 1 1 d D U . . .
H50A H 0.6364 0.5401 0.2373 0.138 Uiso 1 1 calc R U . . .
H50B H 0.5913 0.4878 0.2326 0.138 Uiso 1 1 calc R U . . .
C51 C 0.5961(7) 0.5125(9) 0.1645(4) 0.157(8) Uani 1 1 d D U . . .
H51A H 0.5573 0.5348 0.1564 0.235 Uiso 1 1 calc R U . . .
H51B H 0.5856 0.4769 0.1479 0.235 Uiso 1 1 calc R U . . .
H51C H 0.6274 0.5314 0.1530 0.235 Uiso 1 1 calc R U . . .

loop_
_atom_site_aniso_label
_atom_site_aniso_U_11
_atom_site_aniso_U_22
_atom_site_aniso_U_33
_atom_site_aniso_U_23
_atom_site_aniso_U_13
_atom_site_aniso_U_12
C1 0.031(4) 0.073(6) 0.038(4) 0.016(4) 0.018(3) 0.005(4)
C2 0.032(4) 0.107(8) 0.062(6) 0.021(6) 0.020(4) -0.005(5)
C3 0.054(5) 0.064(6) 0.069(6) 0.025(5) 0.037(5) -0.006(4)
C4 0.048(5) 0.100(8) 0.050(5) 0.011(5) 0.033(4) 0.017(5)
C5 0.037(4) 0.046(4) 0.032(4) 0.001(3) 0.012(3) 0.023(3)
C6 0.094(7) 0.045(5) 0.035(4) 0.008(4) 0.021(4) 0.046(5)
C7 0.038(4) 0.078(7) 0.068(6) 0.015(5) 0.022(4) 0.019(4)
C8 0.050(4) 0.049(4) 0.028(3) 0.006(3) 0.011(3) 0.029(4)
C9 0.036(4) 0.026(3) 0.037(4) 0.002(3) 0.012(3) 0.000(3)
C10 0.046(4) 0.027(4) 0.048(4) -0.001(3) 0.014(4) -0.005(3)
C11 0.040(4) 0.030(4) 0.035(4) -0.003(3) 0.004(3) -0.007(3)
C12 0.038(4) 0.037(4) 0.064(5) -0.007(4) 0.018(4) -0.002(3)
C14 0.078(7) 0.057(6) 0.060(6) 0.009(5) 0.013(5) 0.011(5)
C15 0.080(7) 0.122(10) 0.051(6) 0.029(6) 0.031(5) 0.055(7)
C16 0.076(7) 0.079(7) 0.063(7) 0.019(6) 0.025(6) 0.020(6)
C17 0.086(8) 0.084(8) 0.069(7) 0.010(6) 0.023(6) 0.045(7)
C18 0.085(8) 0.087(8) 0.060(7) -0.006(6) 0.011(6) 0.024(7)
C19 0.035(4) 0.037(4) 0.040(4) -0.001(3) 0.007(3) 0.006(3)
C20 0.041(4) 0.031(4) 0.048(4) -0.003(3) 0.014(3) 0.001(3)
C21 0.058(6) 0.066(6) 0.081(7) -0.027(5) 0.029(5) -0.006(5)
C22 0.140(11) 0.042(5) 0.068(7) 0.006(5) 0.038(7) 0.003(6)
C23 0.047(5) 0.048(5) 0.074(6) -0.005(4) 0.017(5) 0.009(4)
C24 0.055(5) 0.079(7) 0.065(6) -0.018(5) 0.029(5) -0.012(5)
C25 0.121(10) 0.049(6) 0.055(6) 0.002(5) 0.039(6) 0.004(6)
C26 0.058(5) 0.062(6) 0.061(6) -0.005(5) 0.034(5) 0.007(4)
C27 0.080(8) 0.099(9) 0.076(7) -0.008(7) 0.046(7) -0.023(7)
C28 0.049(5) 0.062(6) 0.068(6) -0.009(5) 0.031(5) -0.002(4)
C29 0.083(8) 0.049(6) 0.091(8) 0.006(5) 0.019(7) 0.009(5)
C31A 0.030(3) 0.055(4) 0.036(3) 0.007(3) 0.002(2) 0.002(3)
C32A 0.030(3) 0.055(4) 0.036(3) 0.007(3) 0.002(2) 0.002(3)
C33A 0.030(3) 0.055(4) 0.036(3) 0.007(3) 0.002(2) 0.002(3)
C34A 0.030(3) 0.055(4) 0.036(3) 0.007(3) 0.002(2) 0.002(3)
C35A 0.030(3) 0.055(4) 0.036(3) 0.007(3) 0.002(2) 0.002(3)
C31B 0.028(5) 0.100(10) 0.043(6) -0.005(6) 0.002(4) -0.005(5)
C32B 0.028(5) 0.100(10) 0.043(6) -0.005(6) 0.002(4) -0.005(5)
C33B 0.028(5) 0.100(10) 0.043(6) -0.005(6) 0.002(4) -0.005(5)
C34B 0.028(5) 0.100(10) 0.043(6) -0.005(6) 0.002(4) -0.005(5)
C35B 0.028(5) 0.100(10) 0.043(6) -0.005(6) 0.002(4) -0.005(5)
Co1 0.0209(4) 0.0240(4) 0.0221(4) 0.0009(3) 0.0057(3) 0.0035(3)
Co2 0.0328(5) 0.0286(5) 0.0260(4) 0.0003(4) 0.0058(4) 0.0012(4)
Co3 0.0387(5) 0.0405(5) 0.0276(5) -0.0016(4) 0.0084(4) -0.0030(4)
Mo1 0.0255(3) 0.0321(3) 0.0233(3) 0.0018(2) 0.0085(2) 0.0109(2)
Mo2 0.0256(3) 0.0327(3) 0.0214(3) 0.0026(2) 0.0064(2) 0.0086(2)
Mo3 0.0322(3) 0.0309(3) 0.0287(3) 0.0072(2) 0.0118(2) 0.0095(2)
Mo4 0.0360(3) 0.0250(3) 0.0302(3) 0.0055(2) 0.0129(2) 0.0007(2)
Mo5 0.0216(2) 0.0216(2) 0.0207(2) 0.00272(19) 0.0075(2) 0.00581(19)
N13 0.067(5) 0.034(3) 0.033(3) 0.004(3) 0.010(3) 0.013(3)
N30A 0.019(6) 0.022(8) 0.017(5) -0.007(4) 0.006(4) 0.005(4)
N30B 0.019(8) 0.027(13) 0.027(9) -0.017(6) 0.007(7) 0.004(6)
O1 0.034(3) 0.047(3) 0.035(3) 0.007(2) 0.011(2) 0.019(2)
O2 0.030(2) 0.030(2) 0.027(2) -0.0005(18) 0.0083(19) 0.0067(19)
O3 0.028(2) 0.038(3) 0.028(2) 0.002(2) 0.0075(19) 0.007(2)
O4 0.022(2) 0.029(2) 0.025(2) 0.0044(17) 0.0084(17) 0.0082(17)
O5 0.029(2) 0.044(3) 0.022(2) -0.0009(19) 0.0100(18) 0.012(2)
O6 0.031(2) 0.035(3) 0.026(2) 0.0006(19) 0.0053(19) 0.008(2)
O16 0.031(2) 0.033(2) 0.028(2) 0.0064(19) 0.0097(19) 0.0028(19)
O7 0.031(2) 0.044(3) 0.027(2) 0.005(2) 0.012(2) 0.007(2)
O8 0.027(2) 0.035(2) 0.026(2) 0.0031(19) 0.0099(18) 0.0039(19)
O9 0.023(2) 0.034(2) 0.031(2) 0.0017(19) 0.0089(18) 0.0072(18)
O10 0.039(3) 0.045(3) 0.036(3) 0.010(2) 0.013(2) 0.010(2)
O11 0.042(3) 0.032(3) 0.056(3) 0.006(2) 0.022(3) 0.014(2)
O12 0.039(3) 0.033(3) 0.030(2) 0.011(2) 0.011(2) 0.007(2)
O13 0.033(2) 0.029(2) 0.024(2) 0.0051(18) 0.0093(19) 0.0024(19)
O14 0.042(3) 0.026(2) 0.032(2) 0.0061(19) 0.014(2) 0.002(2)
O15 0.043(3) 0.034(3) 0.039(3) 0.005(2) 0.015(2) -0.002(2)
O17 0.034(2) 0.028(2) 0.028(2) 0.0030(19) 0.011(2) 0.0005(19)
O18 0.022(2) 0.025(2) 0.023(2) 0.0000(17) 0.0065(17) 0.0040(17)
O19 0.041(3) 0.036(3) 0.026(2) 0.003(2) 0.003(2) -0.002(2)
O20 0.027(2) 0.031(2) 0.024(2) 0.0038(18) 0.0082(18) 0.0078(18)
O21 0.029(2) 0.026(2) 0.025(2) 0.0010(17) 0.0097(18) 0.0063(18)
O22 0.045(3) 0.021(2) 0.029(2) -0.0026(18) 0.013(2) 0.001(2)
O23 0.037(3) 0.030(2) 0.032(2) 0.002(2) 0.011(2) -0.002(2)
O24 0.024(2) 0.038(3) 0.030(2) 0.005(2) 0.0093(19) 0.0018(19)
O25 0.022(2) 0.025(2) 0.026(2) 0.0014(17) 0.0076(17) 0.0057(17)
O26 0.030(2) 0.031(2) 0.030(2) 0.0012(19) 0.0069(19) -0.0006(19)
O27 0.040(3) 0.038(3) 0.036(3) -0.002(2) 0.018(2) 0.000(2)
O28 0.050(3) 0.035(3) 0.039(3) 0.000(2) 0.007(2) 0.009(2)
O29 0.044(3) 0.029(3) 0.035(3) -0.004(2) 0.002(2) -0.001(2)
P1 0.0242(8) 0.0360(9) 0.0267(8) 0.0067(7) 0.0104(7) 0.0062(7)
P2 0.0234(7) 0.0273(8) 0.0217(7) 0.0017(6) 0.0050(6) 0.0086(6)
P3 0.0336(9) 0.0243(8) 0.0276(8) 0.0011(6) 0.0097(7) -0.0011(7)
N1 0.092(7) 0.054(5) 0.086(7) -0.034(5) 0.020(6) -0.011(5)
C36 0.109(9) 0.056(6) 0.091(8) -0.035(6) 0.022(7) -0.025(6)
C37 0.111(9) 0.062(7) 0.136(10) -0.029(7) 0.044(7) -0.021(6)
C38 0.131(10) 0.076(8) 0.146(12) -0.001(7) 0.013(8) -0.039(7)
C39A 0.122(11) 0.109(13) 0.165(14) 0.016(10) 0.023(9) -0.031(8)
C39B 0.122(11) 0.109(13) 0.165(14) 0.016(10) 0.023(9) -0.031(8)
C40 0.086(7) 0.080(6) 0.066(6) -0.045(5) 0.019(5) -0.014(5)
C41 0.094(8) 0.073(6) 0.074(6) -0.037(5) 0.018(5) -0.009(5)
C42 0.066(6) 0.106(8) 0.064(5) -0.041(5) 0.029(4) -0.021(5)
C43 0.084(8) 0.120(9) 0.078(7) -0.022(6) 0.022(6) -0.017(7)
C44 0.122(10) 0.083(8) 0.119(11) -0.064(8) 0.059(9) -0.033(7)
C45 0.144(12) 0.092(9) 0.207(16) -0.083(10) 0.100(12) -0.056(9)
C46 0.194(15) 0.126(12) 0.257(18) -0.113(12) 0.160(15) -0.085(11)
C47A 0.191(16) 0.145(13) 0.26(2) -0.109(13) 0.144(17) -0.085(11)
C47B 0.191(16) 0.145(13) 0.26(2) -0.109(13) 0.144(17) -0.085(11)
C48 0.102(9) 0.065(7) 0.073(6) -0.012(5) 0.006(6) -0.026(6)
C49 0.108(9) 0.132(11) 0.075(7) 0.001(7) 0.001(6) -0.025(8)
C50 0.116(9) 0.102(9) 0.086(8) 0.010(7) -0.018(6) -0.042(7)
C51 0.085(9) 0.26(2) 0.099(8) 0.064(10) 0.000(7) -0.053(11)

loop_
_atom_type_symbol
_atom_type_description
_atom_type_scat_dispersion_real
_atom_type_scat_dispersion_imag
_atom_type_scat_source
C C 0.0033 0.0016 'International Tables Vol C Tables 4.2.6.8 and 6.1.1.4'
H H 0.0000 0.0000 'International Tables Vol C Tables 4.2.6.8 and 6.1.1.4'
N N 0.0061 0.0033 'International Tables Vol C Tables 4.2.6.8 and 6.1.1.4'
O O 0.0106 0.0060 'International Tables Vol C Tables 4.2.6.8 and 6.1.1.4'
P P 0.1023 0.0942 'International Tables Vol C Tables 4.2.6.8 and 6.1.1.4'
Co Co 0.3494 0.9721 'International Tables Vol C Tables 4.2.6.8 and 6.1.1.4'
Mo Mo -1.6832 0.6857 'International Tables Vol C Tables 4.2.6.8 and 6.1.1.4'

loop_
_geom_angle_atom_site_label_1
_geom_angle_atom_site_label_2
_geom_angle_atom_site_label_3
_geom_angle
_geom_angle_site_symmetry_1
_geom_angle_site_symmetry_3
C3 C1 C4 110.1(7) . .
C3 C1 C2 110.3(8) . .
C4 C1 C2 110.5(7) . .
C3 C1 P1 110.2(5) . .
C4 C1 P1 107.7(6) . .
C2 C1 P1 108.0(5) . .
C1 C2 H2A 109.5 . .
C1 C2 H2B 109.5 . .
H2A C2 H2B 109.5 . .
C1 C2 H2C 109.5 . .
H2A C2 H2C 109.5 . .
H2B C2 H2C 109.5 . .
C1 C3 H3A 109.5 . .
C1 C3 H3B 109.5 . .
H3A C3 H3B 109.5 . .
C1 C3 H3C 109.5 . .
H3A C3 H3C 109.5 . .
H3B C3 H3C 109.5 . .
C1 C4 H4A 109.5 . .
C1 C4 H4B 109.5 . .
H4A C4 H4B 109.5 . .
C1 C4 H4C 109.5 . .
H4A C4 H4C 109.5 . .
H4B C4 H4C 109.5 . .
C8 C5 C6 110.0(6) . .
C8 C5 C7 109.6(7) . .
C6 C5 C7 110.6(7) . .
C8 C5 P2 109.8(5) . .
C6 C5 P2 108.8(5) . .
C7 C5 P2 107.9(5) . .
C5 C6 H6A 109.5 . .
C5 C6 H6B 109.5 . .
H6A C6 H6B 109.5 . .
C5 C6 H6C 109.5 . .
H6A C6 H6C 109.5 . .
H6B C6 H6C 109.5 . .
C5 C7 H7A 109.5 . .
C5 C7 H7B 109.5 . .
H7A C7 H7B 109.5 . .
C5 C7 H7C 109.5 . .
H7A C7 H7C 109.5 . .
H7B C7 H7C 109.5 . .
C5 C8 H8A 109.5 . .
C5 C8 H8B 109.5 . .
H8A C8 H8B 109.5 . .
C5 C8 H8C 109.5 . .
H8A C8 H8C 109.5 . .
H8B C8 H8C 109.5 . .
C11 C9 C12 109.9(6) . .
C11 C9 C10 109.4(6) . .
C12 C9 C10 109.3(6) . .
C11 C9 P3 110.1(5) . .
C12 C9 P3 108.0(5) . .
C10 C9 P3 110.1(5) . .
C9 C10 H10A 109.5 . .
C9 C10 H10B 109.5 . .
H10A C10 H10B 109.5 . .
C9 C10 H10C 109.5 . .
H10A C10 H10C 109.5 . .
H10B C10 H10C 109.5 . .
C9 C11 H11A 109.5 . .
C9 C11 H11B 109.5 . .
H11A C11 H11B 109.5 . .
C9 C11 H11C 109.5 . .
H11A C11 H11C 109.5 . .
H11B C11 H11C 109.5 . .
C9 C12 H12A 109.5 . .
C9 C12 H12B 109.5 . .
H12A C12 H12B 109.5 . .
C9 C12 H12C 109.5 . .
H12A C12 H12C 109.5 . .
H12B C12 H12C 109.5 . .
N13 C14 C15 128.1(10) . .
N13 C14 H14A 116.0 . .
C15 C14 H14A 116.0 . .
C14 C15 C16 115.3(11) . .
C14 C15 H15A 122.4 . .
C16 C15 H15A 122.4 . .
C17 C16 C15 118.9(10) . .
C17 C16 H16A 120.6 . .
C15 C16 H16A 120.6 . .
C16 C17 C18 118.3(10) . .
C16 C17 H17A 120.8 . .
C18 C17 H17A 120.8 . .
N13 C18 C17 125.3(10) . .
N13 C18 H18A 117.3 . .
C17 C18 H18A 117.3 . .
O29 C19 O28 125.4(7) . .
O29 C19 C20 116.6(7) . .
O28 C19 C20 118.0(7) . .
C21 C20 C23 108.9(7) . .
C21 C20 C19 109.3(7) . .
C23 C20 C19 109.0(7) . .
C21 C20 C22 108.9(9) . .
C23 C20 C22 108.6(8) . .
C19 C20 C22 112.1(7) . .
C20 C21 C24 110.5(8) . .
C20 C21 H21A 109.6 . .
C24 C21 H21A 109.6 . .
C20 C21 H21B 109.6 . .
C24 C21 H21B 109.6 . .
H21A C21 H21B 108.1 . .
C20 C22 C25 110.0(8) . .
C20 C22 H22A 109.7 . .
C25 C22 H22A 109.7 . .
C20 C22 H22B 109.7 . .
C25 C22 H22B 109.7 . .
H22A C22 H22B 108.2 . .
C20 C23 C26 110.5(7) . .
C20 C23 H23A 109.5 . .
C26 C23 H23A 109.5 . .
C20 C23 H23B 109.5 . .
C26 C23 H23B 109.5 . .
H23A C23 H23B 108.1 . .
C28 C24 C27 113.9(10) . .
C28 C24 C21 107.2(8) . .
C27 C24 C21 104.1(9) . .
C28 C24 H24A 110.5 . .
C27 C24 H24A 110.5 . .
C21 C24 H24A 110.5 . .
C27 C25 C29 113.5(9) . .
C27 C25 C22 105.7(10) . .
C29 C25 C22 103.2(10) . .
C27 C25 H25A 111.4 . .
C29 C25 H25A 111.4 . .
C22 C25 H25A 111.4 . .
C28 C26 C29 112.6(9) . .
C28 C26 C23 105.6(8) . .
C29 C26 C23 106.6(8) . .
C28 C26 H26A 110.6 . .
C29 C26 H26A 110.6 . .
C23 C26 H26A 110.6 . .
C25 C27 C24 113.1(9) . .
C25 C27 H27A 109.0 . .
C24 C27 H27A 109.0 . .
C25 C27 H27B 109.0 . .
C24 C27 H27B 109.0 . .
H27A C27 H27B 107.8 . .
C24 C28 C26 113.5(8) . .
C24 C28 H28A 108.9 . .
C26 C28 H28A 108.9 . .
C24 C28 H28B 108.9 . .
C26 C28 H28B 108.9 . .
H28A C28 H28B 107.7 . .
C26 C29 C25 112.1(9) . .
C26 C29 H29A 109.2 . .
C25 C29 H29A 109.2 . .
C26 C29 H29B 109.2 . .
C25 C29 H29B 109.2 . .
H29A C29 H29B 107.9 . .
N30A C31A C32A 123.7(13) . .
N30A C31A H31A 118.1 . .
C32A C31A H31A 118.1 . .
C33A C32A C31A 117.5(13) . .
C33A C32A H32A 121.3 . .
C31A C32A H32A 121.3 . .
C34A C33A C32A 120.0(13) . .
C34A C33A H33A 120.0 . .
C32A C33A H33A 120.0 . .
C33A C34A C35A 117.3(14) . .
C33A C34A H34A 121.4 . .
C35A C34A H34A 121.4 . .
N30A C35A C34A 125.8(17) . .
N30A C35A H35A 117.1 . .
C34A C35A H35A 117.1 . .
N30B C31B C32B 126(2) . .
N30B C31B H31B 117.1 . .
C32B C31B H31B 117.1 . .
C33B C32B C31B 114(2) . .
C33B C32B H32B 122.9 . .
C31B C32B H32B 122.9 . .
C32B C33B C34B 123(2) . .
C32B C33B H33B 118.7 . .
C34B C33B H33B 118.7 . .
C35B C34B C33B 115(3) . .
C35B C34B H34B 122.3 . .
C33B C34B H34B 122.3 . .
N30B C35B C34B 122(3) . .
N30B C35B H35B 118.8 . .
C34B C35B H35B 118.8 . .
O22 Co1 O21 175.74(18) . .
O22 Co1 O25 88.73(18) . .
O21 Co1 O25 88.58(17) . .
O22 Co1 N30A 94.0(4) . .
O21 Co1 N30A 82.8(4) . .
O25 Co1 N30A 90.9(6) . .
O22 Co1 N30B 83.0(7) . .
O21 Co1 N30B 93.5(7) . .
O25 Co1 N30B 84.9(9) . .
O22 Co1 O24 91.63(19) . .
O21 Co1 O24 91.38(18) . .
O25 Co1 O24 174.13(17) . .
N30A Co1 O24 94.9(6) . .
N30B Co1 O24 100.9(9) . .
O22 Co1 O18 92.92(17) . .
O21 Co1 O18 90.45(16) . .
O25 Co1 O18 91.38(16) . .
N30A Co1 O18 172.8(4) . .
N30B Co1 O18 174.5(5) . .
O24 Co1 O18 82.75(16) . .
O29 Co2 O19 106.0(2) . 7_655
O29 Co2 O26 111.7(2) . .
O19 Co2 O26 141.4(2) 7_655 .
O29 Co2 O2 100.1(2) . 7_655
O19 Co2 O2 89.16(19) 7_655 7_655
O26 Co2 O2 91.85(18) . 7_655
O29 Co2 O23 92.7(2) . .
O19 Co2 O23 83.28(19) 7_655 .
O26 Co2 O23 87.19(18) . .
O2 Co2 O23 166.50(18) 7_655 .
O27 Co3 O28 156.8(2) . .
O27 Co3 O23 110.7(2) . .
O28 Co3 O23 87.6(2) . .
O27 Co3 O14 86.80(19) . .
O28 Co3 O14 109.6(2) . .
O23 Co3 O14 85.76(18) . .
O27 Co3 N13 82.9(2) . .
O28 Co3 N13 80.8(2) . .
O23 Co3 N13 165.4(2) . .
O14 Co3 N13 89.8(2) . .
O27 Co3 O19 78.68(18) . 7_655
O28 Co3 O19 92.3(2) . 7_655
O23 Co3 O19 76.87(18) . 7_655
O14 Co3 O19 151.55(18) . 7_655
N13 Co3 O19 112.2(2) . 7_655
O1 Mo1 O2 103.8(2) . .
O1 Mo1 O5 100.5(2) . .
O2 Mo1 O5 99.4(2) . .
O1 Mo1 O20 100.5(2) . .
O2 Mo1 O20 89.84(19) . .
O5 Mo1 O20 154.32(18) . .
O1 Mo1 O3 94.8(2) . .
O2 Mo1 O3 159.87(19) . .
O5 Mo1 O3 84.6(2) . .
O20 Mo1 O3 79.05(18) . .
O1 Mo1 O4 171.1(2) . .
O2 Mo1 O4 84.99(18) . .
O5 Mo1 O4 76.09(16) . .
O20 Mo1 O4 80.97(16) . .
O3 Mo1 O4 76.77(16) . .
O7 Mo2 O6 103.9(2) . .
O7 Mo2 O9 102.6(2) . .
O6 Mo2 O9 97.8(2) . .
O7 Mo2 O5 98.1(2) . .
O6 Mo2 O5 99.7(2) . .
O9 Mo2 O5 148.77(19) . .
O7 Mo2 O8 95.4(2) . .
O6 Mo2 O8 160.22(18) . .
O9 Mo2 O8 73.59(17) . .
O5 Mo2 O8 81.40(18) . .
O7 Mo2 O4 168.2(2) . .
O6 Mo2 O4 86.68(18) . .
O9 Mo2 O4 80.70(17) . .
O5 Mo2 O4 74.73(16) . .
O8 Mo2 O4 74.49(15) . .
O10 Mo3 O11 104.5(3) . .
O10 Mo3 O12 99.4(2) . .
O11 Mo3 O12 100.3(2) . .
O10 Mo3 O9 102.5(2) . .
O11 Mo3 O9 98.0(2) . .
O12 Mo3 O9 146.80(19) . .
O10 Mo3 O8 91.4(2) . .
O11 Mo3 O8 163.2(2) . .
O12 Mo3 O8 82.04(18) . .
O9 Mo3 O8 72.85(17) . .
O10 Mo3 O13 166.1(2) . .
O11 Mo3 O13 88.7(2) . .
O12 Mo3 O13 73.56(17) . .
O9 Mo3 O13 79.44(17) . .
O8 Mo3 O13 75.94(15) . .
O15 Mo4 O14 104.1(2) . .
O15 Mo4 O12 99.2(2) . .
O14 Mo4 O12 100.1(2) . .
O15 Mo4 O17 100.5(2) . .
O14 Mo4 O17 90.3(2) . .
O12 Mo4 O17 154.8(2) . .
O15 Mo4 O16 94.8(2) . .
O14 Mo4 O16 159.1(2) . .
O12 Mo4 O16 85.32(19) . .
O17 Mo4 O16 77.45(18) . .
O15 Mo4 O13 168.6(2) . .
O14 Mo4 O13 86.57(19) . .
O12 Mo4 O13 74.45(18) . .
O17 Mo4 O13 83.35(17) . .
O16 Mo4 O13 75.41(17) . .
O18 Mo5 O25 108.2(2) . 7_655
O18 Mo5 O4 109.26(19) . .
O25 Mo5 O4 109.7(2) 7_655 .
O18 Mo5 O13 109.5(2) . .
O25 Mo5 O13 109.2(2) 7_655 .
O4 Mo5 O13 111.0(2) . .
C18 N13 C14 113.4(8) . .
C18 N13 Co3 125.6(6) . .
C14 N13 Co3 119.9(6) . .
C35A N30A C31A 115.7(13) . .
C35A N30A Co1 122.9(15) . .
C31A N30A Co1 119.9(12) . .
C31B N30B C35B 119(2) . .
C31B N30B Co1 123.8(17) . .
C35B N30B Co1 118(2) . .
Mo1 O2 Co2 136.2(2) . 7_655
P1 O3 Mo1 136.4(3) . .
Mo5 O4 Mo1 143.7(2) . .
Mo5 O4 Mo2 120.7(2) . .
Mo1 O4 Mo2 89.19(14) . .
Mo1 O5 Mo2 119.6(2) . .
P1 O16 Mo4 137.3(3) . .
P1 O8 Mo2 131.2(3) . .
P1 O8 Mo3 130.0(3) . .
Mo2 O8 Mo3 89.87(15) . .
Mo2 O9 Mo3 117.7(2) . .
Mo4 O12 Mo3 122.0(2) . .
Mo5 O13 Mo4 139.1(2) . .
Mo5 O13 Mo3 121.3(2) . .
Mo4 O13 Mo3 89.84(15) . .
Mo4 O14 Co3 143.1(3) . .
P3 O17 Mo4 136.4(3) . .
Mo5 O18 Co1 167.8(2) . .
P2 O19 Co2 131.9(3) . 7_655
P2 O19 Co3 133.5(3) . 7_655
Co2 O19 Co3 91.40(19) 7_655 7_655
P2 O20 Mo1 137.2(3) . .
P2 O21 Co1 137.0(3) . .
P3 O22 Co1 133.5(3) . .
P3 O23 Co3 136.7(3) . .
P3 O23 Co2 129.7(3) . .
Co3 O23 Co2 93.60(19) . .
Mo5 O25 Co1 148.2(2) 7_655 .
C19 O28 Co3 135.7(5) . .
C19 O29 Co2 125.1(5) . .
O3 P1 O16 109.1(3) . .
O3 P1 O8 111.9(3) . .
O16 P1 O8 111.6(3) . .
O3 P1 C1 109.0(3) . .
O16 P1 C1 107.0(4) . .
O8 P1 C1 108.2(3) . .
O21 P2 O19 111.5(3) . .
O21 P2 O20 108.9(3) . .
O19 P2 O20 112.5(3) . .
O21 P2 C5 109.1(3) . .
O19 P2 C5 108.8(3) . .
O20 P2 C5 105.9(3) . .
O22 P3 O23 111.4(3) . .
O22 P3 O17 108.9(3) . .
O23 P3 O17 112.0(3) . .
O22 P3 C9 107.5(3) . .
O23 P3 C9 110.4(3) . .
O17 P3 C9 106.4(3) . .
C48 N1 C44 110.1(11) . .
C48 N1 C40 109.3(8) . .
C44 N1 C40 112.1(10) . .
C48 N1 C36 107.9(9) . .
C44 N1 C36 107.2(8) . .
C40 N1 C36 110.1(10) . .
C37 C36 N1 115.4(9) . .
C37 C36 H36A 108.4 . .
N1 C36 H36A 108.4 . .
C37 C36 H36B 108.4 . .
N1 C36 H36B 108.4 . .
H36A C36 H36B 107.5 . .
C38 C37 C36 106.9(12) . .
C38 C37 H37C 110.3 . .
C36 C37 H37C 110.3 . .
C38 C37 H37D 110.3 . .
C36 C37 H37D 110.3 . .
H37C C37 H37D 108.6 . .
C38 C37 H37A 110.3 . .
C36 C37 H37A 110.3 . .
C38 C37 H37B 110.3 . .
C36 C37 H37B 110.3 . .
H37A C37 H37B 108.6 . .
C37 C38 C39A 112.5(17) . .
C37 C38 C39B 94.5(18) . .
C37 C38 H38C 112.8 . .
C39B C38 H38C 112.8 . .
C37 C38 H38D 112.8 . .
C39B C38 H38D 112.8 . .
H38C C38 H38D 110.3 . .
C37 C38 H38A 109.1 . .
C39A C38 H38A 109.1 . .
C37 C38 H38B 109.1 . .
C39A C38 H38B 109.1 . .
H38A C38 H38B 107.8 . .
C38 C39A H39A 109.5 . .
C38 C39A H39B 109.5 . .
H39A C39A H39B 109.5 . .
C38 C39A H39C 109.5 . .
H39A C39A H39C 109.5 . .
H39B C39A H39C 109.5 . .
C38 C39B H39D 109.5 . .
C38 C39B H39E 109.5 . .
H39D C39B H39E 109.5 . .
C38 C39B H39F 109.5 . .
H39D C39B H39F 109.5 . .
H39E C39B H39F 109.5 . .
C41 C40 N1 117.1(8) . .
C41 C40 H40A 108.0 . .
N1 C40 H40A 108.0 . .
C41 C40 H40B 108.0 . .
N1 C40 H40B 108.0 . .
H40A C40 H40B 107.3 . .
C40 C41 C42 110.3(9) . .
C40 C41 H41A 109.6 . .
C42 C41 H41A 109.6 . .
C40 C41 H41B 109.6 . .
C42 C41 H41B 109.6 . .
H41A C41 H41B 108.1 . .
C41 C42 C43 113.2(9) . .
C41 C42 H42A 108.9 . .
C43 C42 H42A 108.9 . .
C41 C42 H42B 108.9 . .
C43 C42 H42B 108.9 . .
H42A C42 H42B 107.8 . .
C42 C43 H43A 109.5 . .
C42 C43 H43B 109.5 . .
H43A C43 H43B 109.5 . .
C42 C43 H43C 109.5 . .
H43A C43 H43C 109.5 . .
H43B C43 H43C 109.5 . .
N1 C44 C45 116.2(10) . .
N1 C44 H44A 108.2 . .
C45 C44 H44A 108.2 . .
N1 C44 H44B 108.2 . .
C45 C44 H44B 108.2 . .
H44A C44 H44B 107.4 . .
C46 C45 C44 110.9(11) . .
C46 C45 H45C 109.5 . .
C44 C45 H45C 109.5 . .
C46 C45 H45D 109.5 . .
C44 C45 H45D 109.5 . .
H45C C45 H45D 108.1 . .
C46 C45 H45A 109.5 . .
C44 C45 H45A 109.5 . .
C46 C45 H45B 109.5 . .
C44 C45 H45B 109.5 . .
H45A C45 H45B 108.1 . .
C45 C46 C47B 127(2) . .
C45 C46 C47A 111(2) . .
C45 C46 H46C 105.5 . .
C47B C46 H46C 105.5 . .
C45 C46 H46D 105.5 . .
C47B C46 H46D 105.5 . .
H46C C46 H46D 106.1 . .
C45 C46 H46A 109.3 . .
C47A C46 H46A 109.3 . .
C45 C46 H46B 109.3 . .
C47A C46 H46B 109.3 . .
H46A C46 H46B 108.0 . .
C46 C47A H47A 109.5 . .
C46 C47A H47B 109.5 . .
H47A C47A H47B 109.5 . .
C46 C47A H47C 109.5 . .
H47A C47A H47C 109.5 . .
H47B C47A H47C 109.5 . .
C46 C47B H47D 109.5 . .
C46 C47B H47E 109.5 . .
H47D C47B H47E 109.5 . .
C46 C47B H47F 109.5 . .
H47D C47B H47F 109.5 . .
H47E C47B H47F 109.5 . .
N1 C48 C49 118.8(12) . .
N1 C48 H48A 107.6 . .
C49 C48 H48A 107.6 . .
N1 C48 H48B 107.6 . .
C49 C48 H48B 107.6 . .
H48A C48 H48B 107.1 . .
C50 C49 C48 112.4(13) . .
C50 C49 H49A 109.1 . .
C48 C49 H49A 109.1 . .
C50 C49 H49B 109.1 . .
C48 C49 H49B 109.1 . .
H49A C49 H49B 107.9 . .
C49 C50 C51 112.2(15) . .
C49 C50 H50A 109.2 . .
C51 C50 H50A 109.2 . .
C49 C50 H50B 109.2 . .
C51 C50 H50B 109.2 . .
H50A C50 H50B 107.9 . .
C50 C51 H51A 109.5 . .
C50 C51 H51B 109.5 . .
H51A C51 H51B 109.5 . .
C50 C51 H51C 109.5 . .
H51A C51 H51C 109.5 . .
H51B C51 H51C 109.5 . .

loop_
_geom_bond_atom_site_label_1
_geom_bond_atom_site_label_2
_geom_bond_distance
_geom_bond_site_symmetry_2
C1 C3 1.530(12) .
C1 C4 1.531(13) .
C1 C2 1.553(11) .
C1 P1 1.824(7) .
C2 H2A 0.9800 .
C2 H2B 0.9800 .
C2 H2C 0.9800 .
C3 H3A 0.9800 .
C3 H3B 0.9800 .
C3 H3C 0.9800 .
C4 H4A 0.9800 .
C4 H4B 0.9800 .
C4 H4C 0.9800 .
C5 C8 1.527(10) .
C5 C6 1.536(11) .
C5 C7 1.537(12) .
C5 P2 1.817(7) .
C6 H6A 0.9800 .
C6 H6B 0.9800 .
C6 H6C 0.9800 .
C7 H7A 0.9800 .
C7 H7B 0.9800 .
C7 H7C 0.9800 .
C8 H8A 0.9800 .
C8 H8B 0.9800 .
C8 H8C 0.9800 .
C9 C11 1.535(10) .
C9 C12 1.541(10) .
C9 C10 1.542(10) .
C9 P3 1.833(7) .
C10 H10A 0.9800 .
C10 H10B 0.9800 .
C10 H10C 0.9800 .
C11 H11A 0.9800 .
C11 H11B 0.9800 .
C11 H11C 0.9800 .
C12 H12A 0.9800 .
C12 H12B 0.9800 .
C12 H12C 0.9800 .
C14 N13 1.372(12) .
C14 C15 1.383(13) .
C14 H14A 0.9500 .
C15 C16 1.441(16) .
C15 H15A 0.9500 .
C16 C17 1.397(15) .
C16 H16A 0.9500 .
C17 C18 1.409(14) .
C17 H17A 0.9500 .
C18 N13 1.345(13) .
C18 H18A 0.9500 .
C19 O29 1.251(9) .
C19 O28 1.259(9) .
C19 C20 1.535(10) .
C20 C21 1.511(12) .
C20 C23 1.520(12) .
C20 C22 1.540(13) .
C21 C24 1.583(14) .
C21 H21A 0.9900 .
C21 H21B 0.9900 .
C22 C25 1.611(14) .
C22 H22A 0.9900 .
C22 H22B 0.9900 .
C23 C26 1.585(13) .
C23 H23A 0.9900 .
C23 H23B 0.9900 .
C24 C28 1.474(12) .
C24 C27 1.488(16) .
C24 H24A 1.0000 .
C25 C27 1.480(17) .
C25 C29 1.543(16) .
C25 H25A 1.0000 .
C26 C28 1.479(13) .
C26 C29 1.492(14) .
C26 H26A 1.0000 .
C27 H27A 0.9900 .
C27 H27B 0.9900 .
C28 H28A 0.9900 .
C28 H28B 0.9900 .
C29 H29A 0.9900 .
C29 H29B 0.9900 .
C31A N30A 1.35(2) .
C31A C32A 1.400(17) .
C31A H31A 0.9500 .
C32A C33A 1.384(18) .
C32A H32A 0.9500 .
C33A C34A 1.38(2) .
C33A H33A 0.9500 .
C34A C35A 1.38(3) .
C34A H34A 0.9500 .
C35A N30A 1.32(3) .
C35A H35A 0.9500 .
C31B N30B 1.28(3) .
C31B C32B 1.40(3) .
C31B H31B 0.9500 .
C32B C33B 1.39(3) .
C32B H32B 0.9500 .
C33B C34B 1.41(3) .
C33B H33B 0.9500 .
C34B C35B 1.39(5) .
C34B H34B 0.9500 .
C35B N30B 1.37(5) .
C35B H35B 0.9500 .
Co1 O22 2.045(4) .
Co1 O21 2.046(4) .
Co1 O25 2.101(4) .
Co1 N30A 2.139(7) .
Co1 N30B 2.140(9) .
Co1 O24 2.155(4) .
Co1 O18 2.158(4) .
Co2 O29 1.978(5) .
Co2 O19 1.988(5) 7_655
Co2 O26 1.992(5) .
Co2 O2 2.089(5) 7_655
Co2 O23 2.216(5) .
Co3 O27 2.019(5) .
Co3 O28 2.034(5) .
Co3 O23 2.097(5) .
Co3 O14 2.128(5) .
Co3 N13 2.220(6) .
Co3 O19 2.389(5) 7_655
Mo1 O1 1.689(5) .
Mo1 O2 1.745(5) .
Mo1 O5 1.890(4) .
Mo1 O20 2.017(4) .
Mo1 O3 2.119(5) .
Mo1 O4 2.337(4) .
Mo2 O7 1.688(4) .
Mo2 O6 1.718(5) .
Mo2 O9 1.908(4) .
Mo2 O5 1.929(4) .
Mo2 O8 2.320(5) .
Mo2 O4 2.365(4) .
Mo3 O10 1.683(5) .
Mo3 O11 1.704(5) .
Mo3 O12 1.925(5) .
Mo3 O9 1.933(5) .
Mo3 O8 2.333(4) .
Mo3 O13 2.373(4) .
Mo4 O15 1.692(5) .
Mo4 O14 1.746(5) .
Mo4 O12 1.893(5) .
Mo4 O17 2.021(4) .
Mo4 O16 2.102(5) .
Mo4 O13 2.357(5) .
Mo5 O18 1.717(4) .
Mo5 O25 1.741(4) 7_655
Mo5 O4 1.804(4) .
Mo5 O13 1.819(4) .
O2 Co2 2.089(5) 7_655
O3 P1 1.520(5) .
O16 P1 1.534(5) .
O8 P1 1.554(5) .
O17 P3 1.552(5) .
O19 P2 1.531(5) .
O19 Co2 1.988(5) 7_655
O19 Co3 2.389(5) 7_655
O20 P2 1.555(5) .
O21 P2 1.505(4) .
O22 P3 1.515(5) .
O23 P3 1.535(5) .
O25 Mo5 1.741(4) 7_655
N1 C48 1.474(15) .
N1 C44 1.505(16) .
N1 C40 1.521(13) .
N1 C36 1.541(13) .
C36 C37 1.507(18) .
C36 H36A 0.9900 .
C36 H36B 0.9900 .
C37 C38 1.492(17) .
C37 H37C 0.9900 .
C37 H37D 0.9900 .
C37 H37A 0.9900 .
C37 H37B 0.9900 .
C38 C39A 1.538(5) .
C38 C39B 1.542(5) .
C38 H38C 0.9900 .
C38 H38D 0.9900 .
C38 H38A 0.9900 .
C38 H38B 0.9900 .
C39A H39A 0.9800 .
C39A H39B 0.9800 .
C39A H39C 0.9800 .
C39B H39D 0.9800 .
C39B H39E 0.9800 .
C39B H39F 0.9800 .
C40 C41 1.478(16) .
C40 H40A 0.9900 .
C40 H40B 0.9900 .
C41 C42 1.510(14) .
C41 H41A 0.9900 .
C41 H41B 0.9900 .
C42 C43 1.535(5) .
C42 H42A 0.9900 .
C42 H42B 0.9900 .
C43 H43A 0.9800 .
C43 H43B 0.9800 .
C43 H43C 0.9800 .
C44 C45 1.558(18) .
C44 H44A 0.9900 .
C44 H44B 0.9900 .
C45 C46 1.53(2) .
C45 H45C 0.9900 .
C45 H45D 0.9900 .
C45 H45A 0.9900 .
C45 H45B 0.9900 .
C46 C47B 1.539(5) .
C46 C47A 1.540(5) .
C46 H46C 0.9900 .
C46 H46D 0.9900 .
C46 H46A 0.9900 .
C46 H46B 0.9900 .
C47A H47A 0.9800 .
C47A H47B 0.9800 .
C47A H47C 0.9800 .
C47B H47D 0.9800 .
C47B H47E 0.9800 .
C47B H47F 0.9800 .
C48 C49 1.508(17) .
C48 H48A 0.9900 .
C48 H48B 0.9900 .
C49 C50 1.50(2) .
C49 H49A 0.9900 .
C49 H49B 0.9900 .
C50 C51 1.534(5) .
C50 H50A 0.9900 .
C50 H50B 0.9900 .
C51 H51A 0.9800 .
C51 H51B 0.9800 .
C51 H51C 0.9800 .

loop_
_geom_hbond_atom_site_label_D
_geom_hbond_atom_site_label_H
_geom_hbond_atom_site_label_A
_geom_hbond_distance_DH
_geom_hbond_distance_HA
_geom_hbond_distance_DA
_geom_hbond_angle_DHA
_geom_hbond_site_symmetry_A
C6 H6A O1 0.98 2.51 3.460(9) 163 .
C10 H10A O15 0.98 2.46 3.407(10) 163 .
C14 H14A O11 0.95 2.13 3.050(12) 164 .
C18 H18A O28 0.95 2.36 2.893(12) 115 .
C31A H31A O25 0.95 2.49 3.087(13) 121 .
C31B H31B O25 0.95 2.31 2.90(2) 120 .
C36 H36A O5 0.99 2.42 3.219(12) 137 .
C36 H36B O7 0.99 2.49 3.328(13) 142 .
C40 H40A O15 0.99 2.59 3.544(12) 161 4_655
C44 H44A O6 0.99 2.59 3.155(12) 116 .
C48 H48A O12 0.99 2.46 3.440(12) 170 4_655

loop_
_geom_torsion_atom_site_label_1
_geom_torsion_atom_site_label_2
_geom_torsion_atom_site_label_3
_geom_torsion_atom_site_label_4
_geom_torsion
_geom_torsion_site_symmetry_1
_geom_torsion_site_symmetry_4
N13 C14 C15 C16 -7.5(19) . .
C14 C15 C16 C17 5.5(17) . .
C15 C16 C17 C18 1.1(19) . .
C16 C17 C18 N13 -7(2) . .
O29 C19 C20 C21 -61.1(10) . .
O28 C19 C20 C21 119.6(8) . .
O29 C19 C20 C23 57.9(9) . .
O28 C19 C20 C23 -121.4(8) . .
O29 C19 C20 C22 178.1(8) . .
O28 C19 C20 C22 -1.1(11) . .
C23 C20 C21 C24 57.8(10) . .
C19 C20 C21 C24 176.8(8) . .
C22 C20 C21 C24 -60.5(10) . .
C21 C20 C22 C25 57.0(12) . .
C23 C20 C22 C25 -61.5(12) . .
C19 C20 C22 C25 178.0(9) . .
C21 C20 C23 C26 -59.3(10) . .
C19 C20 C23 C26 -178.5(7) . .
C22 C20 C23 C26 59.1(10) . .
C20 C21 C24 C28 -58.1(11) . .
C20 C21 C24 C27 62.9(11) . .
C20 C22 C25 C27 -57.3(12) . .
C20 C22 C25 C29 62.1(12) . .
C20 C23 C26 C28 60.0(10) . .
C20 C23 C26 C29 -60.0(10) . .
C29 C25 C27 C24 -47.1(13) . .
C22 C25 C27 C24 65.3(12) . .
C28 C24 C27 C25 49.0(13) . .
C21 C24 C27 C25 -67.4(11) . .
C27 C24 C28 C26 -51.6(12) . .
C21 C24 C28 C26 63.0(12) . .
C29 C26 C28 C24 52.4(12) . .
C23 C26 C28 C24 -63.5(11) . .
C28 C26 C29 C25 -50.1(12) . .
C23 C26 C29 C25 65.3(11) . .
C27 C25 C29 C26 48.1(13) . .
C22 C25 C29 C26 -65.8(12) . .
N30A C31A C32A C33A 0(2) . .
C31A C32A C33A C34A 1(2) . .
C32A C33A C34A C35A 0(3) . .
C33A C34A C35A N30A -2(4) . .
N30B C31B C32B C33B 7(4) . .
C31B C32B C33B C34B -4(4) . .
C32B C33B C34B C35B -4(5) . .
C33B C34B C35B N30B 11(6) . .
C17 C18 N13 C14 6.0(18) . .
C17 C18 N13 Co3 173.7(10) . .
C15 C14 N13 C18 1.9(17) . .
C15 C14 N13 Co3 -166.5(10) . .
C34A C35A N30A C31A 3(3) . .
C34A C35A N30A Co1 168.8(19) . .
C32A C31A N30A C35A -1(2) . .
C32A C31A N30A Co1 -167.9(11) . .
C32B C31B N30B C35B -1(5) . .
C32B C31B N30B Co1 178(2) . .
C34B C35B N30B C31B -9(6) . .
C34B C35B N30B Co1 172(3) . .
O1 Mo1 O2 Co2 -136.1(3) . 7_655
O5 Mo1 O2 Co2 120.6(3) . 7_655
O20 Mo1 O2 Co2 -35.3(3) . 7_655
O3 Mo1 O2 Co2 20.7(8) . 7_655
O4 Mo1 O2 Co2 45.7(3) . 7_655
O18 Mo5 O4 Mo1 23.0(4) . .
O25 Mo5 O4 Mo1 141.3(4) 7_655 .
O13 Mo5 O4 Mo1 -97.9(4) . .
O18 Mo5 O4 Mo2 164.2(2) . .
O25 Mo5 O4 Mo2 -77.5(3) 7_655 .
O13 Mo5 O4 Mo2 43.3(3) . .
O1 Mo1 O5 Mo2 177.2(3) . .
O2 Mo1 O5 Mo2 -76.7(3) . .
O20 Mo1 O5 Mo2 33.1(6) . .
O3 Mo1 O5 Mo2 83.4(3) . .
O4 Mo1 O5 Mo2 5.7(2) . .
O15 Mo4 O12 Mo3 -173.5(3) . .
O14 Mo4 O12 Mo3 80.3(3) . .
O17 Mo4 O12 Mo3 -32.6(6) . .
O16 Mo4 O12 Mo3 -79.4(3) . .
O13 Mo4 O12 Mo3 -3.2(2) . .
O18 Mo5 O13 Mo4 -27.0(4) . .
O25 Mo5 O13 Mo4 -145.3(3) 7_655 .
O4 Mo5 O13 Mo4 93.7(4) . .
O18 Mo5 O13 Mo3 -161.2(2) . .
O25 Mo5 O13 Mo3 80.5(3) 7_655 .
O4 Mo5 O13 Mo3 -40.5(3) . .
O15 Mo4 O14 Co3 137.8(4) . .
O12 Mo4 O14 Co3 -120.0(4) . .
O17 Mo4 O14 Co3 36.8(5) . .
O16 Mo4 O14 Co3 -16.5(9) . .
O13 Mo4 O14 Co3 -46.5(4) . .
O25 Mo5 O18 Co1 -175.3(11) 7_655 .
O4 Mo5 O18 Co1 -55.9(12) . .
O13 Mo5 O18 Co1 65.8(12) . .
O29 C19 O28 Co3 6.8(13) . .
C20 C19 O28 Co3 -174.0(5) . .
O28 C19 O29 Co2 -2.9(11) . .
C20 C19 O29 Co2 177.8(5) . .
Mo1 O3 P1 O16 -127.3(4) . .
Mo1 O3 P1 O8 -3.4(5) . .
Mo1 O3 P1 C1 116.1(5) . .
Mo4 O16 P1 O3 142.2(4) . .
Mo4 O16 P1 O8 18.1(5) . .
Mo4 O16 P1 C1 -100.0(5) . .
Mo2 O8 P1 O3 2.9(4) . .
Mo3 O8 P1 O3 -134.0(3) . .
Mo2 O8 P1 O16 125.4(3) . .
Mo3 O8 P1 O16 -11.5(4) . .
Mo2 O8 P1 C1 -117.2(4) . .
Mo3 O8 P1 C1 106.0(4) . .
C3 C1 P1 O3 179.8(6) . .
C4 C1 P1 O3 -60.1(6) . .
C2 C1 P1 O3 59.2(7) . .
C3 C1 P1 O16 61.9(7) . .
C4 C1 P1 O16 -178.0(5) . .
C2 C1 P1 O16 -58.6(7) . .
C3 C1 P1 O8 -58.4(7) . .
C4 C1 P1 O8 61.7(6) . .
C2 C1 P1 O8 -178.9(6) . .
Co1 O21 P2 O19 116.3(4) . .
Co1 O21 P2 O20 -8.4(5) . .
Co1 O21 P2 C5 -123.5(4) . .
Co2 O19 P2 O21 -116.6(4) 7_655 .
Co3 O19 P2 O21 37.4(5) 7_655 .
Co2 O19 P2 O20 6.1(5) 7_655 .
Co3 O19 P2 O20 160.0(3) 7_655 .
Co2 O19 P2 C5 123.1(4) 7_655 .
Co3 O19 P2 C5 -83.0(5) 7_655 .
Mo1 O20 P2 O21 156.8(3) . .
Mo1 O20 P2 O19 32.7(5) . .
Mo1 O20 P2 C5 -86.0(4) . .
C8 C5 P2 O21 -48.3(6) . .
C6 C5 P2 O21 -168.8(5) . .
C7 C5 P2 O21 71.2(6) . .
C8 C5 P2 O19 73.6(6) . .
C6 C5 P2 O19 -46.9(6) . .
C7 C5 P2 O19 -167.0(5) . .
C8 C5 P2 O20 -165.3(5) . .
C6 C5 P2 O20 74.2(6) . .
C7 C5 P2 O20 -45.9(6) . .
Co1 O22 P3 O23 -105.5(4) . .
Co1 O22 P3 O17 18.5(5) . .
Co1 O22 P3 C9 133.4(4) . .
Co3 O23 P3 O22 142.8(4) . .
Co2 O23 P3 O22 -34.0(4) . .
Co3 O23 P3 O17 20.6(5) . .
Co2 O23 P3 O17 -156.3(3) . .
Co3 O23 P3 C9 -97.8(4) . .
Co2 O23 P3 C9 85.3(4) . .
Mo4 O17 P3 O22 -159.9(4) . .
Mo4 O17 P3 O23 -36.2(5) . .
Mo4 O17 P3 C9 84.5(5) . .
C11 C9 P3 O22 57.1(5) . .
C12 C9 P3 O22 -63.0(6) . .
C10 C9 P3 O22 177.7(5) . .
C11 C9 P3 O23 -64.6(5) . .
C12 C9 P3 O23 175.4(5) . .
C10 C9 P3 O23 56.1(6) . .
C11 C9 P3 O17 173.7(5) . .
C12 C9 P3 O17 53.6(6) . .
C10 C9 P3 O17 -65.7(6) . .
C48 N1 C36 C37 -67.5(15) . .
C44 N1 C36 C37 173.9(13) . .
C40 N1 C36 C37 51.7(15) . .
N1 C36 C37 C38 171.2(12) . .
C36 C37 C38 C39A 173.7(18) . .
C36 C37 C38 C39B -94(2) . .
C48 N1 C40 C41 175.9(11) . .
C44 N1 C40 C41 -61.8(14) . .
C36 N1 C40 C41 57.5(14) . .
N1 C40 C41 C42 -178.6(10) . .
C40 C41 C42 C43 175.4(11) . .
C48 N1 C44 C45 60.9(17) . .
C40 N1 C44 C45 -61.1(18) . .
C36 N1 C44 C45 178.0(14) . .
N1 C44 C45 C46 -167.4(16) . .
C44 C45 C46 C47B -177(4) . .
C44 C45 C46 C47A -67(2) . .
C44 N1 C48 C49 49.2(14) . .
C40 N1 C48 C49 172.8(11) . .
C36 N1 C48 C49 -67.5(15) . .
N1 C48 C49 C50 159.4(12) . .
C48 C49 C50 C51 176.3(12) . .
